data_4088466
loop_
_publ_author_name
'Stienen, Christian'
'Gondzik, Sebastian'
'Gehlhaar, Alexander'
'Haack, Rebekka'
'W\"olper, Christoph'
'Jansen, Georg'
'Schulz, Stephan'

_publ_contact_author
;
         Prof. Dr. Schulz, Stephan
         Fachbereich Chemie der
         Universit\"at Duisburg-Essen
         Campus Essen, Universit\"atsstr. 7
         D-45141 Essen, Germany
;
_publ_section_title
;
 (MeZn)2(\m-\h2:\h2-N6Ph2): A Powerful Starting Reagent for the Synthesis
 of Metal Hexazene Complexes
;
_journal_issue 7
_journal_name_full Organometallics
_journal_page_first 1022
_journal_paper_doi 10.1021/acs.organomet.6b00116
_journal_volume 35
_journal_year 2016
_chemical_formula_sum 'C24 H26 N8 Zn2'
_chemical_formula_weight 557.27
_space_group_crystal_system monoclinic
_space_group_IT_number 15
_space_group_name_Hall '-C 2yc'
_space_group_name_H-M_alt 'C 1 2/c 1'
_atom_sites_solution_hydrogens geom
_atom_sites_solution_primary direct
_atom_sites_solution_secondary difmap
_audit_creation_method SHELXL-2014/7
_cell_angle_alpha 90
_cell_angle_beta 124.665(2)
_cell_angle_gamma 90
_cell_formula_units_Z 4
_cell_length_a 19.7562(8)
_cell_length_b 9.9586(4)
_cell_length_c 15.9756(7)
_cell_measurement_reflns_used 9790
_cell_measurement_temperature 100(1)
_cell_measurement_theta_max 31.39
_cell_measurement_theta_min 2.44
_cell_volume 2585.2(2)
_computing_cell_refinement 'BRUKER D8 KAPPA APEX 2 (3.0-2009)'
_computing_data_collection 'BRUKER D8 KAPPA APEX 2 (3.0-2009)'
_computing_data_reduction 'BRUKER D8 KAPPA APEX 2 (3.0-2009)'
_computing_molecular_graphics 'BRUKER AXS SHELXTL (c) 2008 / Vers. 2008/4'
_computing_publication_material 'BRUKER AXS SHELXTL (c) 2008 / Vers. 2008/4'
_computing_structure_refinement 'SHELXL-2014/7 (Sheldrick, 2014)'
_computing_structure_solution 'BRUKER D8 KAPPA APEX 2 (3.0-2009)'
_diffrn_ambient_temperature 100(1)
_diffrn_detector_area_resol_mean 512
_diffrn_measured_fraction_theta_full 1.000
_diffrn_measured_fraction_theta_max 0.925
_diffrn_measurement_device_type
; 
 Bruker D8 KAPPA series II with APEX II area detector system
;
_diffrn_measurement_method
;
 Data collection strategy APEX 2/COSMO
;
_diffrn_radiation_monochromator 'Triumph Goebel mirror'
_diffrn_radiation_source 'fine-focus sealed tube'
_diffrn_radiation_type MoK\a
_diffrn_radiation_wavelength 0.71073
_diffrn_reflns_av_R_equivalents 0.0269
_diffrn_reflns_av_unetI/netI 0.0181
_diffrn_reflns_Laue_measured_fraction_full 1.000
_diffrn_reflns_Laue_measured_fraction_max 0.925
_diffrn_reflns_limit_h_max 23
_diffrn_reflns_limit_h_min -29
_diffrn_reflns_limit_k_max 15
_diffrn_reflns_limit_k_min 0
_diffrn_reflns_limit_l_max 23
_diffrn_reflns_limit_l_min 0
_diffrn_reflns_number 4528
_diffrn_reflns_point_group_measured_fraction_full 1.000
_diffrn_reflns_point_group_measured_fraction_max 0.925
_diffrn_reflns_theta_full 25.242
_diffrn_reflns_theta_max 33.183
_diffrn_reflns_theta_min 2.399
_exptl_absorpt_coefficient_mu 1.883
_exptl_absorpt_correction_T_max 0.75
_exptl_absorpt_correction_T_min 0.65
_exptl_absorpt_correction_type multi-scan
_exptl_absorpt_process_details
; 
 TWINABS - Bruker AXS scaling for twinned crystals - Version 2008/4
;
_exptl_crystal_colour orange
_exptl_crystal_density_diffrn 1.432
_exptl_crystal_description tablet
_exptl_crystal_F_000 1144
_exptl_crystal_size_max 0.174
_exptl_crystal_size_mid 0.132
_exptl_crystal_size_min 0.060
_refine_diff_density_max 0.415
_refine_diff_density_min -0.288
_refine_diff_density_rms 0.063
_refine_ls_extinction_method none
_refine_ls_goodness_of_fit_ref 1.075
_refine_ls_hydrogen_treatment constr
_refine_ls_matrix_type full
_refine_ls_number_parameters 156
_refine_ls_number_reflns 4528
_refine_ls_number_restraints 0
_refine_ls_restrained_S_all 1.075
_refine_ls_R_factor_all 0.0312
_refine_ls_R_factor_gt 0.0234
_refine_ls_shift/su_max 0.000
_refine_ls_shift/su_mean 0.000
_refine_ls_structure_factor_coef Fsqd
_refine_ls_weighting_details 'w=1/[\s^2^(Fo^2^)+(0.0286P)^2^+1.2433P] where P=(Fo^2^+2Fc^2^)/3'
_refine_ls_weighting_scheme calc
_refine_ls_wR_factor_gt 0.0568
_refine_ls_wR_factor_ref 0.0604
_reflns_Friedel_coverage 0.000
_reflns_number_gt 3939
_reflns_number_total 4528
_reflns_threshold_expression 'I > 2\s(I)'
_cod_data_source_file om6b00116_si_002.cif
_cod_data_source_block chs_085_tw5
_cod_depositor_comments
;
The following automatic conversions were performed:

data item '_atom_sites_solution_secondary' value 'diffmap' was
changed to 'difmap'.

Automatic conversion script
Id: cif_fix_values 6909 2019-04-08 15:41:33Z antanas 
;
_cod_original_cell_volume 2585.18(19)
_cod_original_sg_symbol_H-M 'C 2/c'
_cod_database_code 4088466
_shelx_shelxl_version_number 2014/7
_shelx_space_group_comment
;
The symmetry employed for this shelxl refinement is uniquely defined
by the following loop, which should always be used as a source of
symmetry information in preference to the above space-group names.
They are only intended as comments.
;
_shelx_estimated_absorpt_t_min 0.735
_shelx_estimated_absorpt_t_max 0.895

loop_
_space_group_symop_operation_xyz
'x, y, z'
'-x, y, -z+1/2'
'x+1/2, y+1/2, z'
'-x+1/2, y+1/2, -z+1/2'
'-x, -y, -z'
'x, -y, z-1/2'
'-x+1/2, -y+1/2, -z'
'x+1/2, -y+1/2, z-1/2'

loop_
_atom_site_label
_atom_site_type_symbol
_atom_site_fract_x
_atom_site_fract_y
_atom_site_fract_z
_atom_site_U_iso_or_equiv
_atom_site_adp_type
_atom_site_occupancy
_atom_site_site_symmetry_order
_atom_site_calc_flag
_atom_site_refinement_flags_posn
_atom_site_refinement_flags_adp
Zn1 Zn 0.12292(2) 0.16073(2) 0.46591(2) 0.01807(4) Uani 1 1 d . .
C1 C 0.21665(8) 0.20892(13) 0.69969(9) 0.0192(2) Uani 1 1 d . .
N2 N 0.28196(6) 0.26566(12) 0.62447(8) 0.0196(2) Uani 1 1 d . .
C2 C 0.26610(11) 0.29166(18) 0.78304(12) 0.0361(4) Uani 1 1 d . .
H2 H 0.3025 0.3535 0.7826 0.043 Uiso 1 1 calc R U
N3 N 0.28485(6) 0.27452(12) 0.54555(8) 0.0202(2) Uani 1 1 d . .
C3 C 0.26224(13) 0.2839(2) 0.86684(13) 0.0472(5) Uani 1 1 d . .
H3 H 0.2954 0.3420 0.9232 0.057 Uiso 1 1 calc R U
N4 N 0.05435(7) 0.34130(11) 0.42047(9) 0.0248(2) Uani 1 1 d . .
C5 C 0.16074(9) 0.11112(16) 0.78636(10) 0.0269(3) Uani 1 1 d . .
H5 H 0.1250 0.0484 0.7874 0.032 Uiso 1 1 calc R U
C6 C 0.16271(8) 0.12065(14) 0.70097(10) 0.0212(2) Uani 1 1 d . .
H6 H 0.1269 0.0665 0.6431 0.025 Uiso 1 1 calc R U
C7 C -0.02536(9) 0.34147(16) 0.34176(12) 0.0326(3) Uani 1 1 d . .
H7 H -0.0511 0.2583 0.3108 0.039 Uiso 1 1 calc R U
C8 C -0.07126(11) 0.4580(2) 0.30418(14) 0.0448(4) Uani 1 1 d . .
H8 H -0.1275 0.4549 0.2484 0.054 Uiso 1 1 calc R U
C9 C -0.03447(13) 0.57831(19) 0.34867(16) 0.0483(4) Uani 1 1 d . .
H9 H -0.0648 0.6597 0.3241 0.058 Uiso 1 1 calc R U
C10 C 0.04749(13) 0.57957(18) 0.42978(15) 0.0458(4) Uani 1 1 d . .
H10 H 0.0743 0.6616 0.4618 0.055 Uiso 1 1 calc R U
C11 C 0.08951(10) 0.45924(15) 0.46328(12) 0.0344(3) Uani 1 1 d . .
H11 H 0.1458 0.4602 0.5191 0.041 Uiso 1 1 calc R U
C12 C 0.05390(8) -0.00100(16) 0.41266(11) 0.0282(3) Uani 1 1 d . .
H12A H 0.0056 0.0165 0.3436 0.042 Uiso 1 1 calc R U
H12B H 0.0359 -0.0248 0.4566 0.042 Uiso 1 1 calc R U
H12C H 0.0857 -0.0754 0.4112 0.042 Uiso 1 1 calc R U
C4 C 0.21047(11) 0.19235(19) 0.86948(11) 0.0366(4) Uani 1 1 d . .
H4 H 0.2093 0.1858 0.9280 0.044 Uiso 1 1 calc R U
N1 N 0.21572(6) 0.21216(11) 0.61079(8) 0.01804(19) Uani 1 1 d . .

loop_
_atom_site_aniso_label
_atom_site_aniso_U_11
_atom_site_aniso_U_22
_atom_site_aniso_U_33
_atom_site_aniso_U_23
_atom_site_aniso_U_13
_atom_site_aniso_U_12
Zn1 0.01401(6) 0.02205(7) 0.01601(7) -0.00295(5) 0.00725(5) -0.00365(5)
C1 0.0190(5) 0.0222(6) 0.0150(5) -0.0007(4) 0.0089(4) -0.0028(4)
N2 0.0168(4) 0.0243(5) 0.0160(4) -0.0004(4) 0.0083(4) -0.0033(4)
C2 0.0423(8) 0.0463(9) 0.0254(7) -0.0158(6) 0.0227(7) -0.0280(8)
N3 0.0150(5) 0.0285(6) 0.0141(4) -0.0026(4) 0.0065(4) -0.0054(4)
C3 0.0556(11) 0.0660(12) 0.0276(7) -0.0243(8) 0.0281(8) -0.0392(10)
N4 0.0219(5) 0.0264(5) 0.0224(5) -0.0013(4) 0.0103(4) 0.0018(4)
C5 0.0266(6) 0.0330(7) 0.0222(6) -0.0011(5) 0.0146(5) -0.0090(6)
C6 0.0204(5) 0.0238(6) 0.0178(5) -0.0025(4) 0.0099(5) -0.0054(5)
C7 0.0245(6) 0.0365(8) 0.0267(7) -0.0035(6) 0.0085(6) 0.0057(6)
C8 0.0346(8) 0.0490(10) 0.0364(9) 0.0029(7) 0.0117(7) 0.0179(7)
C9 0.0540(10) 0.0379(9) 0.0473(10) 0.0083(8) 0.0254(9) 0.0222(8)
C10 0.0551(11) 0.0266(8) 0.0482(10) -0.0027(7) 0.0250(9) 0.0046(7)
C11 0.0341(7) 0.0268(7) 0.0331(7) -0.0026(6) 0.0135(6) -0.0011(6)
C12 0.0226(5) 0.0321(7) 0.0302(7) -0.0106(6) 0.0152(6) -0.0103(5)
C4 0.0403(8) 0.0526(10) 0.0208(6) -0.0099(6) 0.0197(6) -0.0207(7)
N1 0.0169(4) 0.0216(5) 0.0147(4) -0.0007(4) 0.0085(4) -0.0038(4)

loop_
_atom_type_symbol
_atom_type_description
_atom_type_scat_dispersion_real
_atom_type_scat_dispersion_imag
_atom_type_scat_source
C C 0.0033 0.0016 'International Tables Vol C Tables 4.2.6.8 and 6.1.1.4'
H H 0.0000 0.0000 'International Tables Vol C Tables 4.2.6.8 and 6.1.1.4'
N N 0.0061 0.0033 'International Tables Vol C Tables 4.2.6.8 and 6.1.1.4'
Zn Zn 0.2839 1.4301 'International Tables Vol C Tables 4.2.6.8 and 6.1.1.4'

loop_
_geom_angle_atom_site_label_1
_geom_angle_atom_site_label_2
_geom_angle_atom_site_label_3
_geom_angle
_geom_angle_site_symmetry_1
_geom_angle_site_symmetry_3
C12 Zn1 N3 131.06(5) . 7_556
C12 Zn1 N1 130.73(6) . .
N3 Zn1 N1 75.50(4) 7_556 .
C12 Zn1 N4 113.39(5) . .
N3 Zn1 N4 97.52(5) 7_556 .
N1 Zn1 N4 99.37(5) . .
C2 C1 C6 119.23(12) . .
C2 C1 N1 123.46(12) . .
C6 C1 N1 117.27(11) . .
N3 N2 N1 117.20(11) . .
C3 C2 C1 119.89(14) . .
N2 N3 N3 115.12(13) . 7_556
N2 N3 Zn1 130.17(8) . 7_556
N3 N3 Zn1 114.62(10) 7_556 7_556
C2 C3 C4 120.80(15) . .
C11 N4 C7 117.92(13) . .
C11 N4 Zn1 121.73(10) . .
C7 N4 Zn1 120.17(10) . .
C4 C5 C6 120.21(13) . .
C5 C6 C1 120.47(12) . .
N4 C7 C8 122.49(15) . .
C9 C8 C7 119.01(16) . .
C8 C9 C10 119.10(16) . .
C11 C10 C9 118.72(17) . .
N4 C11 C10 122.75(15) . .
C5 C4 C3 119.33(14) . .
N2 N1 C1 113.67(10) . .
N2 N1 Zn1 117.35(8) . .
C1 N1 Zn1 128.75(9) . .

loop_
_geom_bond_atom_site_label_1
_geom_bond_atom_site_label_2
_geom_bond_distance
_geom_bond_site_symmetry_2
Zn1 C12 1.9640(14) .
Zn1 N3 2.0370(11) 7_556
Zn1 N1 2.0381(10) .
Zn1 N4 2.1159(11) .
C1 C2 1.3880(18) .
C1 C6 1.3905(18) .
C1 N1 1.4103(15) .
N2 N3 1.2970(14) .
N2 N1 1.3110(15) .
C2 C3 1.386(2) .
N3 N3 1.405(2) 7_556
N3 Zn1 2.0371(11) 7_556
C3 C4 1.389(2) .
N4 C11 1.3377(19) .
N4 C7 1.3448(18) .
C5 C4 1.378(2) .
C5 C6 1.3898(18) .
C7 C8 1.382(2) .
C8 C9 1.371(3) .
C9 C10 1.384(3) .
C10 C11 1.381(2) .
